data_1573477
loop_
_publ_author_name
'Patyk-Ka&#x17a;mierczak, Ewa'
'Szyma&#x144;ska, Kornelia'
'Ka&#x17a;mierczak, Micha&#x142;'

_publ_section_title
;
 Managing negative linear compressibility and thermal expansion through
 steric hindrance: a case study of 1,2-bis(4'-pyridyl)ethane cocrystals.
;
_journal_coeditor_code YC5049
_journal_issue 1
_journal_name_full IUCrJ
_journal_paper_doi 10.1107/S2052252524011734
_journal_volume 12
_journal_year 2025
_chemical_formula_moiety 'C12 H12 N2, C4 H4 O4'
_chemical_formula_sum 'C16 H16 N2 O4'
_chemical_formula_weight 300.31
_chemical_name_systematic '1,2-bis(4-Pyridyl)ethane fumaric acid'
_space_group_crystal_system monoclinic
_space_group_IT_number 15
_space_group_name_Hall '-I 2ya'
_space_group_name_H-M_alt 'I 1 2/a 1'
_atom_sites_solution_hydrogens difmap
_atom_sites_solution_primary dual
_audit_creation_date 2024-02-08
_audit_creation_method
;
Olex2 1.5
(compiled 2023.08.24 svn.re1ec1418 for OlexSys, GUI svn.r6817)
;
_cell_angle_alpha 90
_cell_angle_beta 110.091(4)
_cell_angle_gamma 90
_cell_formula_units_Z 4
_cell_length_a 16.6633(6)
_cell_length_b 4.7294(2)
_cell_length_c 19.6488(7)
_cell_measurement_reflns_used 1744
_cell_measurement_temperature 99.9(3)
_cell_measurement_theta_max 71.9270
_cell_measurement_theta_min 4.7770
_cell_volume 1454.24(10)
_computing_cell_refinement 'CrysAlisPro 1.171.41.93a (Rigaku OD, 2020)'
_computing_data_collection 'CrysAlisPro 1.171.41.93a (Rigaku OD, 2020)'
_computing_data_reduction 'CrysAlisPro 1.171.41.93a (Rigaku OD, 2020)'
_computing_molecular_graphics 'Olex2 1.5 (Dolomanov et al., 2009)'
_computing_publication_material 'Olex2 1.5 (Dolomanov et al., 2009)'
_computing_structure_refinement 'SHELXL 2014/7 (Sheldrick, 2015)'
_computing_structure_solution 'SHELXT  (Sheldrick, 2015)'
_diffrn_ambient_environment N~2~
_diffrn_ambient_temperature 99.9(3)
_diffrn_detector 'CCD plate'
_diffrn_detector_area_resol_mean 10.5384
_diffrn_detector_type Atlas
_diffrn_measured_fraction_theta_full 0.997
_diffrn_measured_fraction_theta_max 0.970
_diffrn_measurement_details
;
List of Runs (angles in degrees, time in seconds):

  # Type    Start    End  Width  t~exp~   \w     \q     \k     \f   Frames
--------------------------------------------------------------------------
  1  \w     61.00  94.00   1.00    2.00    --   40.98-125.00 120.00   33
  2  \w    -27.00  50.00   1.00    2.00    --   40.98 -57.00  60.00   77
  3  \w    -38.00  25.00   1.00    2.00    --   40.98 -19.00 120.00   63
  4  \w    -22.00  20.00   1.00    2.00    --   40.98 -37.00   0.00   42
  5  \w     84.00 156.00   1.00    3.00    --  103.83 111.00 120.00   72
  6  \w     32.00  63.00   1.00    3.00    --  103.83 -61.00  90.00   31
  7  \w     32.00  64.00   1.00    3.00    --  103.83 -61.00-120.00   32
  8  \w     22.00  90.00   1.00    3.00    --  103.83 -94.00-180.00   68
  9  \w     27.00 106.00   1.00    3.00    --  103.83 -94.00  90.00   79
 10  \w     54.00 108.00   1.00    3.00    --  103.83-111.00  60.00   54
 11  \w     87.00 158.00   1.00    3.00    --  103.83  77.00  30.00   71
 12  \w    114.00 141.00   1.00    3.00    --  103.83  77.00 -60.00   27
 13  \w     93.00 139.00   1.00    3.00    --  103.83  77.00 120.00   46
;
_diffrn_measurement_device 'four-circle diffractometer'
_diffrn_measurement_device_type 'SuperNova, Single source at offset/far, Atlas'
_diffrn_measurement_method '\w scans'
_diffrn_orient_matrix_type 'CrysAlisPro convention (1999,Acta A55,543-557)'
_diffrn_orient_matrix_UB_11 0.0889048000
_diffrn_orient_matrix_UB_12 -0.0019096000
_diffrn_orient_matrix_UB_13 0.0595821000
_diffrn_orient_matrix_UB_21 0.0073393000
_diffrn_orient_matrix_UB_22 -0.3199375000
_diffrn_orient_matrix_UB_23 -0.0112699000
_diffrn_orient_matrix_UB_31 0.0416325000
_diffrn_orient_matrix_UB_32 0.0607464000
_diffrn_orient_matrix_UB_33 -0.0574134000
_diffrn_radiation_monochromator mirror
_diffrn_radiation_probe x-ray
_diffrn_radiation_type 'Cu K\a'
_diffrn_radiation_wavelength 1.54184
_diffrn_reflns_av_R_equivalents 0.0208
_diffrn_reflns_av_unetI/netI 0.0231
_diffrn_reflns_Laue_measured_fraction_full 0.997
_diffrn_reflns_Laue_measured_fraction_max 0.970
_diffrn_reflns_limit_h_max 20
_diffrn_reflns_limit_h_min -19
_diffrn_reflns_limit_k_max 5
_diffrn_reflns_limit_k_min -5
_diffrn_reflns_limit_l_max 20
_diffrn_reflns_limit_l_min -23
_diffrn_reflns_number 2766
_diffrn_reflns_point_group_measured_fraction_full 0.997
_diffrn_reflns_point_group_measured_fraction_max 0.970
_diffrn_reflns_theta_full 67.684
_diffrn_reflns_theta_max 72.449
_diffrn_reflns_theta_min 4.793
_diffrn_source 'micro-focus sealed X-ray tube'
_diffrn_source_type 'SuperNova (Cu) X-ray Source'
_exptl_absorpt_coefficient_mu 0.828
_exptl_absorpt_correction_T_max 1.000
_exptl_absorpt_correction_T_min 0.699
_exptl_absorpt_correction_type gaussian
_exptl_absorpt_process_details
;
CrysAlisPro 1.171.41.93a (Rigaku Oxford Diffraction, 2020)
Numerical absorption correction based on gaussian integration over
a multifaceted crystal model
Empirical absorption correction using spherical harmonics,
implemented in SCALE3 ABSPACK scaling algorithm.
;
_exptl_crystal_colour colourless
_exptl_crystal_colour_primary colourless
_exptl_crystal_density_diffrn 1.372
_exptl_crystal_description plate
_exptl_crystal_F_000 632
_exptl_crystal_size_max 0.25
_exptl_crystal_size_mid 0.15
_exptl_crystal_size_min 0.04
_refine_diff_density_max 0.186
_refine_diff_density_min -0.198
_refine_diff_density_rms 0.039
_refine_ls_extinction_method none
_refine_ls_goodness_of_fit_ref 1.039
_refine_ls_hydrogen_treatment refall
_refine_ls_matrix_type full
_refine_ls_number_parameters 132
_refine_ls_number_reflns 1405
_refine_ls_number_restraints 1
_refine_ls_restrained_S_all 1.040
_refine_ls_R_factor_all 0.0389
_refine_ls_R_factor_gt 0.0321
_refine_ls_shift/su_max 0.000
_refine_ls_shift/su_mean 0.000
_refine_ls_structure_factor_coef Fsqd
_refine_ls_weighting_details 'w=1/[\s^2^(Fo^2^)+(0.0434P)^2^+0.7718P] where P=(Fo^2^+2Fc^2^)/3'
_refine_ls_weighting_scheme calc
_refine_ls_wR_factor_gt 0.0817
_refine_ls_wR_factor_ref 0.0867
_reflns_Friedel_coverage 0.000
_reflns_number_gt 1210
_reflns_number_total 1405
_reflns_threshold_expression 'I > 2\s(I)'
_cod_data_source_file yc5049.cif
_cod_data_source_block etyfum_100k
_cod_database_code 1573477
_shelx_shelxl_version_number 2014/7
_chemical_oxdiff_formula 'C4O4H4, N2C12H12'
_shelx_space_group_comment
;
The symmetry employed for this shelxl refinement is uniquely defined
by the following loop, which should always be used as a source of
symmetry information in preference to the above space-group names.
They are only intended as comments.
;
_shelx_estimated_absorpt_t_max 0.968
_shelx_estimated_absorpt_t_min 0.820
_olex2_refinement_description
;
1. Restrained distances
 O1-H1A
 1 with sigma of 0.02
;
_ins_header
;
TITL ETYFUM_100K in I2/a 
REM I2/a (#15 in standard setting)
CELL 1.54184  16.663277   4.729408  19.648790  90.0000 110.0912  90.0000
ZERR    4.00   0.000648   0.000175   0.000681   0.0000   0.0041   0.0000
LATT  2
SYMM -x+1/2, y,-z 
SFAC C H N O
UNIT 64.00 64.00 8.00 16.00
REM  CrysAlisPro recorded range (K): Min=99.7; max=100.1; aver:99.9
TEMP -173
SIZE 0.04 0.15 0.25
TREF
HKLF 4
END
;
_olex2_submission_special_instructions 'No special instructions were received'
_oxdiff_exptl_absorpt_empirical_details
;
Empirical correction (ABSPACK) includes:
- Absorption correction using spherical harmonics
- Frame scaling
;
_oxdiff_exptl_absorpt_empirical_full_max 1.491
_oxdiff_exptl_absorpt_empirical_full_min 0.748

loop_
_space_group_symop_operation_xyz
'x, y, z'
'-x+1/2, y, -z'
'x+1/2, y+1/2, z+1/2'
'-x+1, y+1/2, -z+1/2'
'-x, -y, -z'
'x-1/2, -y, z'
'-x+1/2, -y+1/2, -z+1/2'
'x, -y+1/2, z+1/2'

loop_
_atom_site_label
_atom_site_type_symbol
_atom_site_fract_x
_atom_site_fract_y
_atom_site_fract_z
_atom_site_U_iso_or_equiv
_atom_site_adp_type
_atom_site_occupancy
_atom_site_site_symmetry_order
_atom_site_calc_flag
_atom_site_refinement_flags_posn
_atom_site_refinement_flags_adp
_atom_site_refinement_flags_occupancy
_atom_site_disorder_assembly
_atom_site_disorder_group
C1 C 0.15976(8) 0.3997(3) 0.41402(7) 0.0213(3) Uani 1 1 d . . . . .
H1 H 0.2201(10) 0.463(3) 0.4307(8) 0.025(4) Uiso 1 1 d . . . . .
C2 C 0.13130(8) 0.2004(3) 0.45205(6) 0.0212(3) Uani 1 1 d . . . . .
H2 H 0.1711(9) 0.111(3) 0.4949(8) 0.025(4) Uiso 1 1 d . . . . .
C3 C 0.04530(8) 0.1264(3) 0.42803(6) 0.0186(3) Uani 1 1 d . . . . .
C4 C -0.00877(8) 0.2575(3) 0.36580(6) 0.0204(3) Uani 1 1 d . . . . .
H4 H -0.0706(9) 0.215(3) 0.3462(8) 0.027(4) Uiso 1 1 d . . . . .
C5 C 0.02444(8) 0.4538(3) 0.33045(7) 0.0202(3) Uani 1 1 d . . . . .
H5 H -0.0126(9) 0.547(3) 0.2862(8) 0.024(4) Uiso 1 1 d . . . . .
C6 C 0.01141(8) -0.0783(3) 0.47017(7) 0.0208(3) Uani 1 1 d . . . . .
H6A H -0.0407(10) -0.175(3) 0.4374(8) 0.025(4) Uiso 1 1 d . . . . .
H6B H 0.0565(9) -0.221(4) 0.4942(8) 0.027(4) Uiso 1 1 d . . . . .
N1 N 0.10748(6) 0.5249(2) 0.35404(5) 0.0198(3) Uani 1 1 d . . . . .
C7 C 0.24227(7) 0.9748(3) 0.32059(6) 0.0192(3) Uani 1 1 d . . . . .
C8 C 0.27288(8) 1.1997(3) 0.28212(7) 0.0200(3) Uani 1 1 d . . . . .
H8 H 0.3295(10) 1.270(4) 0.3075(8) 0.030(4) Uiso 1 1 d . . . . .
O1 O 0.16360(5) 0.89259(19) 0.28604(5) 0.0224(2) Uani 1 1 d D . . . .
H1A H 0.1446(13) 0.747(4) 0.3166(10) 0.070(7) Uiso 1 1 d D . . . .
O2 O 0.28847(5) 0.8816(2) 0.37897(4) 0.0244(2) Uani 1 1 d . . . . .

loop_
_atom_site_aniso_label
_atom_site_aniso_U_11
_atom_site_aniso_U_22
_atom_site_aniso_U_33
_atom_site_aniso_U_23
_atom_site_aniso_U_13
_atom_site_aniso_U_12
C1 0.0174(6) 0.0225(7) 0.0237(6) -0.0001(5) 0.0066(5) -0.0011(5)
C2 0.0212(6) 0.0210(7) 0.0203(6) 0.0018(5) 0.0057(5) 0.0006(5)
C3 0.0219(6) 0.0158(6) 0.0198(6) -0.0027(5) 0.0094(5) -0.0011(5)
C4 0.0184(6) 0.0199(6) 0.0233(6) -0.0018(5) 0.0077(5) -0.0015(5)
C5 0.0199(6) 0.0191(6) 0.0205(6) 0.0009(5) 0.0056(5) 0.0001(5)
C6 0.0231(6) 0.0177(6) 0.0229(6) 0.0001(5) 0.0097(5) -0.0016(5)
N1 0.0194(5) 0.0188(5) 0.0219(5) -0.0002(4) 0.0079(4) -0.0019(4)
C7 0.0180(6) 0.0185(6) 0.0214(6) -0.0004(5) 0.0071(5) 0.0001(5)
C8 0.0169(6) 0.0194(6) 0.0240(6) -0.0006(5) 0.0072(5) -0.0023(5)
O1 0.0178(4) 0.0232(5) 0.0238(4) 0.0054(4) 0.0041(3) -0.0049(4)
O2 0.0212(5) 0.0267(5) 0.0226(5) 0.0046(4) 0.0040(4) -0.0016(4)

loop_
_atom_type_symbol
_atom_type_description
_atom_type_scat_dispersion_real
_atom_type_scat_dispersion_imag
_atom_type_scat_source
C C 0.0181 0.0091 'International Tables Vol C Tables 4.2.6.8 and 6.1.1.4'
H H 0.0000 0.0000 'International Tables Vol C Tables 4.2.6.8 and 6.1.1.4'
N N 0.0311 0.0180 'International Tables Vol C Tables 4.2.6.8 and 6.1.1.4'
O O 0.0492 0.0322 'International Tables Vol C Tables 4.2.6.8 and 6.1.1.4'

loop_
_exptl_crystal_face_index_h
_exptl_crystal_face_index_k
_exptl_crystal_face_index_l
_exptl_crystal_face_perp_dist
6 -2 -10 0.1092
-6 -3 7 0.0745
-5 1 7 0.1253
5 2 -7 0.0638
7 1 -12 0.0921
8 0 5 0.0115
-9 -1 11 0.1123
-7 0 -6 0.0263

loop_
_geom_angle_atom_site_label_1
_geom_angle_atom_site_label_2
_geom_angle_atom_site_label_3
_geom_angle
_geom_angle_site_symmetry_1
_geom_angle_site_symmetry_3
_geom_angle_publ_flag
C2 C1 H1 121.5(9) . . ?
N1 C1 H1 116.0(9) . . ?
N1 C1 C2 122.43(11) . . ?
C1 C2 H2 120.4(9) . . ?
C1 C2 C3 119.50(11) . . ?
C3 C2 H2 120.1(9) . . ?
C2 C3 C6 120.86(11) . . ?
C4 C3 C2 117.85(11) . . ?
C4 C3 C6 121.23(11) . . ?
C3 C4 H4 121.8(9) . . ?
C5 C4 C3 119.36(11) . . ?
C5 C4 H4 118.8(9) . . ?
C4 C5 H5 120.5(9) . . ?
N1 C5 C4 122.50(11) . . ?
N1 C5 H5 117.0(9) . . ?
C3 C6 C6 110.28(13) . 5_556 ?
C3 C6 H6A 110.4(9) . . ?
C3 C6 H6B 109.3(9) . . ?
C6 C6 H6A 108.9(9) 5_556 . ?
C6 C6 H6B 107.8(9) 5_556 . ?
H6A C6 H6B 110.1(13) . . ?
C1 N1 C5 118.36(11) . . ?
O1 C7 C8 113.82(10) . . ?
O2 C7 C8 121.14(11) . . ?
O2 C7 O1 125.03(11) . . ?
C7 C8 H8 115.4(9) . . ?
C8 C8 C7 123.78(15) 7_575 . ?
C8 C8 H8 120.8(10) 7_575 . ?
C7 O1 H1A 110.4(11) . . ?

loop_
_geom_bond_atom_site_label_1
_geom_bond_atom_site_label_2
_geom_bond_distance
_geom_bond_site_symmetry_2
_geom_bond_publ_flag
C1 H1 0.991(15) . ?
C1 C2 1.3837(18) . ?
C1 N1 1.3390(16) . ?
C2 H2 0.973(15) . ?
C2 C3 1.3906(17) . ?
C3 C4 1.3907(17) . ?
C3 C6 1.5046(17) . ?
C4 H4 0.989(15) . ?
C4 C5 1.3835(18) . ?
C5 H5 0.981(15) . ?
C5 N1 1.3424(15) . ?
C6 C6 1.541(2) 5_556 ?
C6 H6A 0.997(16) . ?
C6 H6B 0.998(16) . ?
C7 C8 1.4925(18) . ?
C7 O1 1.3111(14) . ?
C7 O2 1.2231(15) . ?
C8 C8 1.319(2) 7_575 ?
C8 H8 0.963(16) . ?
O1 H1A 1.031(16) . ?

loop_
_geom_torsion_atom_site_label_1
_geom_torsion_atom_site_label_2
_geom_torsion_atom_site_label_3
_geom_torsion_atom_site_label_4
_geom_torsion
_geom_torsion_site_symmetry_1
_geom_torsion_site_symmetry_2
_geom_torsion_site_symmetry_3
_geom_torsion_site_symmetry_4
_geom_torsion_publ_flag
C1 C2 C3 C4 0.24(18) . . . . ?
C1 C2 C3 C6 -176.88(11) . . . . ?
C2 C1 N1 C5 0.19(19) . . . . ?
C2 C3 C4 C5 0.08(18) . . . . ?
C2 C3 C6 C6 85.57(17) . . . 5_556 ?
C3 C4 C5 N1 -0.28(19) . . . . ?
C4 C3 C6 C6 -91.45(16) . . . 5_556 ?
C4 C5 N1 C1 0.15(18) . . . . ?
C6 C3 C4 C5 177.18(11) . . . . ?
N1 C1 C2 C3 -0.4(2) . . . . ?
O1 C7 C8 C8 -2.7(2) . . . 7_575 ?
O2 C7 C8 C8 177.32(15) . . . 7_575 ?

loop_
_exptl_oxdiff_crystal_face_indexfrac_h
_exptl_oxdiff_crystal_face_indexfrac_k
_exptl_oxdiff_crystal_face_indexfrac_l
_exptl_oxdiff_crystal_face_x
_exptl_oxdiff_crystal_face_y
_exptl_oxdiff_crystal_face_z
6.1977 -1.5802 -10.1492 -0.0507 0.6654 0.7447
-5.5412 -2.8601 6.5331 -0.0979 0.8007 -0.7795
-4.7704 1.4062 7.3939 0.0137 -0.5682 -0.5377
5.1805 2.4157 -6.7601 0.0532 -0.6587 0.7505
6.9537 0.5964 -11.6886 -0.0794 -0.0080 0.9968
7.5939 -0.2602 5.3920 0.9969 0.0782 -0.0092
-8.5297 -0.5395 10.5108 -0.1310 -0.0085 -0.9913
-7.1013 0.2956 -6.0835 -0.9944 -0.0781 0.0716
